data_7134415
loop_
_publ_author_name
'Lu, Jin-Bo'
'Wang, Yi-Fan'
'Xu, Xue-Ting'
'Wang, Bing-Xia'
'Liang, Ren-Xiao'
'Jia, Yi-Xia'

_publ_section_title
;
 Dearomative 1,6-enyne cycloisomerization of alkyne-tethered benzofurans
 and indoles via a 6-endo-dig cyclization
;
_journal_issue 42
_journal_name_full 'Chemical Communications'
_journal_page_first 7616
_journal_page_last 7619
_journal_paper_doi 10.1039/D5CC00866B
_journal_volume 61
_journal_year 2025
_chemical_formula_moiety 'C28 H30 N2 O2'
_chemical_formula_sum 'C28 H30 N2 O2'
_chemical_formula_weight 426.54
_space_group_crystal_system monoclinic
_space_group_IT_number 14
_space_group_name_Hall '-P 2yn'
_space_group_name_H-M_alt 'P 1 21/n 1'
_atom_sites_solution_hydrogens geom
_atom_sites_solution_primary dual
_audit_creation_date 2022-07-07
_audit_creation_method
;
Olex2 1.2
(compiled 2018.05.29 svn.r3508 for OlexSys, GUI svn.r5506)
;
_audit_update_record
;
2025-01-18 deposited with the CCDC.	2025-04-21 downloaded from the CCDC.
;
_cell_angle_alpha 90
_cell_angle_beta 91.031(2)
_cell_angle_gamma 90
_cell_formula_units_Z 4
_cell_length_a 12.3912(6)
_cell_length_b 11.2049(6)
_cell_length_c 16.6414(9)
_cell_measurement_reflns_used 9778
_cell_measurement_temperature 169(2)
_cell_measurement_theta_max 68.26
_cell_measurement_theta_min 3.95
_cell_volume 2310.2(2)
_computing_cell_refinement 'SAINT V8.40B (Bruker Nano, Inc., 2019)'
_computing_data_collection 'Bruker Instrument Service vV6.2.14'
_computing_data_reduction 'SAINT V8.40B (Bruker Nano, Inc., 2019)'
_computing_molecular_graphics 'Olex2 (Dolomanov et al., 2009)'
_computing_publication_material 'Olex2 (Dolomanov et al., 2009)'
_computing_structure_refinement 'ShelXL (Sheldrick, 2015)'
_computing_structure_solution 'ShelXT (Sheldrick, 2015)'
_diffrn_ambient_temperature 169.0
_diffrn_measured_fraction_theta_full 0.999
_diffrn_measured_fraction_theta_max 0.997
_diffrn_measurement_device_type 'zju Bruker D8 Venture'
_diffrn_measurement_method '\f and \w scans'
_diffrn_radiation_type CuK\a
_diffrn_radiation_wavelength 1.54178
_diffrn_reflns_av_R_equivalents 0.0610
_diffrn_reflns_av_unetI/netI 0.0467
_diffrn_reflns_Laue_measured_fraction_full 0.999
_diffrn_reflns_Laue_measured_fraction_max 0.997
_diffrn_reflns_limit_h_max 14
_diffrn_reflns_limit_h_min -14
_diffrn_reflns_limit_k_max 13
_diffrn_reflns_limit_k_min -13
_diffrn_reflns_limit_l_max 20
_diffrn_reflns_limit_l_min -20
_diffrn_reflns_number 30611
_diffrn_reflns_point_group_measured_fraction_full 0.999
_diffrn_reflns_point_group_measured_fraction_max 0.997
_diffrn_reflns_theta_full 67.679
_diffrn_reflns_theta_max 68.381
_diffrn_reflns_theta_min 4.488
_diffrn_standards_number 0
_exptl_absorpt_coefficient_mu 0.604
_exptl_absorpt_correction_T_max 0.7531
_exptl_absorpt_correction_T_min 0.4326
_exptl_absorpt_correction_type multi-scan
_exptl_absorpt_process_details
;
SADABS-2016/2 (Bruker,2016/2) was used for absorption correction.
wR2(int) was 0.1744 before and 0.1045 after correction.
The Ratio of minimum to maximum transmission is 0.5744.
The \l/2 correction factor is Not present.
;
_exptl_crystal_colour colourless
_exptl_crystal_colour_primary colourless
_exptl_crystal_density_diffrn 1.226
_exptl_crystal_description block
_exptl_crystal_F_000 912
_exptl_crystal_size_max 0.45
_exptl_crystal_size_mid 0.26
_exptl_crystal_size_min 0.18
_refine_diff_density_max 0.217
_refine_diff_density_min -0.250
_refine_diff_density_rms 0.051
_refine_ls_extinction_method none
_refine_ls_goodness_of_fit_ref 1.073
_refine_ls_hydrogen_treatment constr
_refine_ls_matrix_type full
_refine_ls_number_parameters 292
_refine_ls_number_reflns 4227
_refine_ls_number_restraints 0
_refine_ls_restrained_S_all 1.073
_refine_ls_R_factor_all 0.0467
_refine_ls_R_factor_gt 0.0443
_refine_ls_shift/su_max 0.001
_refine_ls_shift/su_mean 0.000
_refine_ls_structure_factor_coef Fsqd
_refine_ls_weighting_details 'w=1/[\s^2^(Fo^2^)+(0.0547P)^2^+0.5237P] where P=(Fo^2^+2Fc^2^)/3'
_refine_ls_weighting_scheme calc
_refine_ls_wR_factor_gt 0.1123
_refine_ls_wR_factor_ref 0.1145
_reflns_Friedel_coverage 0.000
_reflns_number_gt 3920
_reflns_number_total 4227
_reflns_threshold_expression 'I > 2\s(I)'
_cod_data_source_file d5cc00866b2.cif
_cod_data_source_block cu_220705_ljb_pd_c_0m
_cod_depositor_comments 'Adding full bibliography for 7134414--7134415.cif.'
_cod_database_code 7134415
_shelx_shelxl_version_number 2018/3
_shelx_space_group_comment
;
The symmetry employed for this shelxl refinement is uniquely defined
by the following loop, which should always be used as a source of
symmetry information in preference to the above space-group names.
They are only intended as comments.
;
_shelx_estimated_absorpt_t_max 0.899
_shelx_estimated_absorpt_t_min 0.773
_olex2_refinement_description
;
1. Fixed Uiso
 At 1.2 times of:
  All C(H) groups, All C(H,H) groups
 At 1.5 times of:
  All C(H,H,H) groups
2.a Ternary CH refined with riding coordinates:
 C7(H7), C9(H9)
2.b Secondary CH2 refined with riding coordinates:
 C10(H10A,H10B), C12(H12A,H12B), C21(H21A,H21B)
2.c Aromatic/amide H refined with riding coordinates:
 C1(H1), C2(H2), C3(H3), C4(H4), C16(H16), C17(H17), C18(H18), C19(H19),
 C20(H20), C23(H23), C24(H24), C26(H26), C27(H27)
2.d Idealised Me refined as rotating group:
 C13(H13A,H13B,H13C), C14(H14A,H14B,H14C), C28(H28A,H28B,H28C)
;
_olex2_submission_special_instructions 'No special instructions were received'

loop_
_space_group_symop_operation_xyz
'x, y, z'
'-x+1/2, y+1/2, -z+1/2'
'-x, -y, -z'
'x-1/2, -y-1/2, z-1/2'

loop_
_atom_site_label
_atom_site_type_symbol
_atom_site_fract_x
_atom_site_fract_y
_atom_site_fract_z
_atom_site_U_iso_or_equiv
_atom_site_adp_type
_atom_site_occupancy
_atom_site_site_symmetry_order
_atom_site_calc_flag
_atom_site_refinement_flags_posn
_atom_site_refinement_flags_adp
_atom_site_refinement_flags_occupancy
_atom_site_disorder_assembly
_atom_site_disorder_group
O1 O 0.63226(9) 0.42720(9) 0.53397(6) 0.0478(3) Uani 1 1 d . . . . .
O2 O 0.64863(8) 1.07219(8) 0.55343(7) 0.0520(3) Uani 1 1 d . . . . .
N1 N 0.66115(8) 0.51632(9) 0.20684(6) 0.0346(2) Uani 1 1 d . . . . .
N2 N 0.70145(8) 0.53198(9) 0.43103(6) 0.0345(2) Uani 1 1 d . . . . .
C1 C 0.50940(12) 0.78919(12) 0.21098(10) 0.0473(3) Uani 1 1 d . . . . .
H1 H 0.457045 0.823930 0.244809 0.057 Uiso 1 1 calc R . . . .
C2 C 0.54421(13) 0.84968(13) 0.14271(11) 0.0541(4) Uani 1 1 d . . . . .
H2 H 0.515700 0.926289 0.130153 0.065 Uiso 1 1 calc R . . . .
C3 C 0.61971(13) 0.79866(13) 0.09353(10) 0.0518(4) Uani 1 1 d . . . . .
H3 H 0.641572 0.840383 0.046869 0.062 Uiso 1 1 calc R . . . .
C4 C 0.66479(12) 0.68731(12) 0.11058(9) 0.0439(3) Uani 1 1 d . . . . .
H4 H 0.717592 0.653143 0.076876 0.053 Uiso 1 1 calc R . . . .
C5 C 0.62970(10) 0.62811(11) 0.17868(8) 0.0364(3) Uani 1 1 d . . . . .
C6 C 0.55217(10) 0.67822(11) 0.22856(8) 0.0379(3) Uani 1 1 d . . . . .
C7 C 0.52396(10) 0.58801(11) 0.29269(8) 0.0360(3) Uani 1 1 d . . . . .
H7 H 0.521372 0.628375 0.346212 0.043 Uiso 1 1 calc R . . . .
C8 C 0.62425(9) 0.50303(11) 0.29015(7) 0.0321(3) Uani 1 1 d . . . . .
C9 C 0.60631(10) 0.37117(11) 0.31499(7) 0.0338(3) Uani 1 1 d . . . . .
H9 H 0.678992 0.332502 0.313672 0.041 Uiso 1 1 calc R . . . .
C10 C 0.57339(11) 0.37005(11) 0.40308(8) 0.0377(3) Uani 1 1 d . . . . .
H10A H 0.497291 0.396519 0.405495 0.045 Uiso 1 1 calc R . . . .
H10B H 0.575939 0.286380 0.422127 0.045 Uiso 1 1 calc R . . . .
C11 C 0.63865(10) 0.44495(11) 0.46142(8) 0.0358(3) Uani 1 1 d . . . . .
C12 C 0.71474(10) 0.55337(11) 0.34541(7) 0.0339(3) Uani 1 1 d . . . . .
H12A H 0.784204 0.517980 0.329111 0.041 Uiso 1 1 calc R . . . .
H12B H 0.719480 0.640566 0.336543 0.041 Uiso 1 1 calc R . . . .
C13 C 0.41335(10) 0.53384(13) 0.27191(9) 0.0421(3) Uani 1 1 d . . . . .
H13A H 0.416380 0.493727 0.219672 0.063 Uiso 1 1 calc GR . . . .
H13B H 0.358975 0.597310 0.269472 0.063 Uiso 1 1 calc GR . . . .
H13C H 0.393978 0.475854 0.313313 0.063 Uiso 1 1 calc GR . . . .
C14 C 0.76392(11) 0.46733(13) 0.18101(8) 0.0429(3) Uani 1 1 d . . . . .
H14A H 0.821245 0.526189 0.190518 0.064 Uiso 1 1 calc GR . . . .
H14B H 0.759304 0.448294 0.123577 0.064 Uiso 1 1 calc GR . . . .
H14C H 0.780268 0.394604 0.211593 0.064 Uiso 1 1 calc GR . . . .
C15 C 0.53180(10) 0.29319(11) 0.26224(8) 0.0369(3) Uani 1 1 d . . . . .
C16 C 0.54603(11) 0.28120(12) 0.18016(9) 0.0423(3) Uani 1 1 d . . . . .
H16 H 0.603492 0.322575 0.155379 0.051 Uiso 1 1 calc R . . . .
C17 C 0.47800(12) 0.20998(13) 0.13347(9) 0.0489(3) Uani 1 1 d . . . . .
H17 H 0.488445 0.205065 0.077157 0.059 Uiso 1 1 calc R . . . .
C18 C 0.39562(12) 0.14638(13) 0.16769(10) 0.0512(4) Uani 1 1 d . . . . .
H18 H 0.348778 0.098416 0.135437 0.061 Uiso 1 1 calc R . . . .
C19 C 0.38246(14) 0.15351(15) 0.24897(11) 0.0582(4) Uani 1 1 d . . . . .
H19 H 0.327216 0.108444 0.273653 0.070 Uiso 1 1 calc R . . . .
C20 C 0.44932(13) 0.22623(14) 0.29572(10) 0.0524(4) Uani 1 1 d . . . . .
H20 H 0.438442 0.230341 0.352020 0.063 Uiso 1 1 calc R . . . .
C21 C 0.77555(11) 0.59674(11) 0.48470(8) 0.0396(3) Uani 1 1 d . . . . .
H21A H 0.848325 0.596017 0.461116 0.048 Uiso 1 1 calc R . . . .
H21B H 0.780280 0.553959 0.536697 0.048 Uiso 1 1 calc R . . . .
C22 C 0.74340(10) 0.72495(11) 0.50038(7) 0.0333(3) Uani 1 1 d . . . . .
C23 C 0.81771(11) 0.80369(12) 0.53431(8) 0.0398(3) Uani 1 1 d . . . . .
H23 H 0.889505 0.777340 0.544602 0.048 Uiso 1 1 calc R . . . .
C24 C 0.78957(11) 0.92019(12) 0.55359(8) 0.0399(3) Uani 1 1 d . . . . .
H24 H 0.841471 0.972633 0.577064 0.048 Uiso 1 1 calc R . . . .
C25 C 0.68503(10) 0.95905(11) 0.53822(8) 0.0371(3) Uani 1 1 d . . . . .
C26 C 0.61005(10) 0.88169(11) 0.50328(8) 0.0385(3) Uani 1 1 d . . . . .
H26 H 0.538681 0.908539 0.491891 0.046 Uiso 1 1 calc R . . . .
C27 C 0.63906(10) 0.76593(11) 0.48508(8) 0.0343(3) Uani 1 1 d . . . . .
H27 H 0.586997 0.713509 0.461774 0.041 Uiso 1 1 calc R . . . .
C28 C 0.71718(13) 1.14977(12) 0.59894(10) 0.0506(4) Uani 1 1 d . . . . .
H28A H 0.785872 1.159432 0.571393 0.076 Uiso 1 1 calc GR . . . .
H28B H 0.730589 1.115517 0.652381 0.076 Uiso 1 1 calc GR . . . .
H28C H 0.682267 1.227760 0.604384 0.076 Uiso 1 1 calc GR . . . .

loop_
_atom_site_aniso_label
_atom_site_aniso_U_11
_atom_site_aniso_U_22
_atom_site_aniso_U_33
_atom_site_aniso_U_23
_atom_site_aniso_U_13
_atom_site_aniso_U_12
O1 0.0617(6) 0.0445(6) 0.0374(5) 0.0010(4) 0.0031(4) 0.0034(5)
O2 0.0448(5) 0.0276(5) 0.0832(8) -0.0133(5) -0.0091(5) 0.0042(4)
N1 0.0368(5) 0.0301(5) 0.0371(5) 0.0002(4) 0.0051(4) 0.0033(4)
N2 0.0367(5) 0.0284(5) 0.0384(6) -0.0032(4) -0.0019(4) 0.0050(4)
C1 0.0429(7) 0.0326(7) 0.0660(9) -0.0032(6) -0.0130(6) 0.0031(6)
C2 0.0541(9) 0.0294(7) 0.0780(11) 0.0095(7) -0.0240(8) -0.0066(6)
C3 0.0560(9) 0.0396(7) 0.0591(9) 0.0142(6) -0.0182(7) -0.0199(7)
C4 0.0474(8) 0.0389(7) 0.0452(7) 0.0039(6) -0.0050(6) -0.0121(6)
C5 0.0377(7) 0.0298(6) 0.0416(7) 0.0004(5) -0.0053(5) -0.0045(5)
C6 0.0370(7) 0.0303(6) 0.0462(7) -0.0020(5) -0.0075(5) 0.0012(5)
C7 0.0342(6) 0.0344(6) 0.0394(6) -0.0037(5) 0.0001(5) 0.0064(5)
C8 0.0312(6) 0.0293(6) 0.0359(6) -0.0010(5) 0.0033(5) 0.0027(5)
C9 0.0320(6) 0.0295(6) 0.0399(7) -0.0003(5) 0.0019(5) 0.0015(5)
C10 0.0382(7) 0.0338(6) 0.0413(7) 0.0023(5) 0.0033(5) -0.0013(5)
C11 0.0389(7) 0.0309(6) 0.0377(7) -0.0004(5) 0.0037(5) 0.0086(5)
C12 0.0321(6) 0.0296(6) 0.0400(7) -0.0011(5) 0.0019(5) 0.0026(5)
C13 0.0327(7) 0.0449(7) 0.0489(7) 0.0010(6) 0.0018(5) 0.0057(5)
C14 0.0395(7) 0.0445(7) 0.0450(7) -0.0015(6) 0.0109(6) 0.0038(6)
C15 0.0361(6) 0.0298(6) 0.0449(7) -0.0008(5) -0.0003(5) 0.0019(5)
C16 0.0398(7) 0.0377(7) 0.0493(7) -0.0083(6) 0.0039(6) 0.0006(5)
C17 0.0491(8) 0.0459(8) 0.0517(8) -0.0150(6) -0.0022(6) 0.0043(6)
C18 0.0471(8) 0.0390(7) 0.0671(10) -0.0095(7) -0.0119(7) -0.0014(6)
C19 0.0547(9) 0.0539(9) 0.0658(10) 0.0031(8) -0.0049(7) -0.0196(7)
C20 0.0542(9) 0.0539(9) 0.0490(8) 0.0019(7) -0.0007(7) -0.0158(7)
C21 0.0418(7) 0.0321(6) 0.0446(7) -0.0050(5) -0.0078(5) 0.0074(5)
C22 0.0365(6) 0.0297(6) 0.0339(6) -0.0009(5) 0.0023(5) 0.0037(5)
C23 0.0352(7) 0.0393(7) 0.0448(7) -0.0059(5) -0.0051(5) 0.0069(5)
C24 0.0382(7) 0.0352(7) 0.0460(7) -0.0065(5) -0.0037(5) -0.0016(5)
C25 0.0380(7) 0.0264(6) 0.0471(7) -0.0024(5) 0.0037(5) 0.0016(5)
C26 0.0301(6) 0.0302(6) 0.0551(8) -0.0014(5) 0.0032(5) 0.0014(5)
C27 0.0321(6) 0.0283(6) 0.0427(7) -0.0006(5) 0.0042(5) -0.0021(5)
C28 0.0582(9) 0.0308(7) 0.0626(9) -0.0110(6) -0.0051(7) 0.0000(6)

loop_
_atom_type_symbol
_atom_type_description
_atom_type_scat_dispersion_real
_atom_type_scat_dispersion_imag
_atom_type_scat_source
C C 0.0181 0.0091 'International Tables Vol C Tables 4.2.6.8 and 6.1.1.4'
H H 0.0000 0.0000 'International Tables Vol C Tables 4.2.6.8 and 6.1.1.4'
N N 0.0311 0.0180 'International Tables Vol C Tables 4.2.6.8 and 6.1.1.4'
O O 0.0492 0.0322 'International Tables Vol C Tables 4.2.6.8 and 6.1.1.4'

loop_
_geom_angle_atom_site_label_1
_geom_angle_atom_site_label_2
_geom_angle_atom_site_label_3
_geom_angle
_geom_angle_site_symmetry_1
_geom_angle_site_symmetry_3
_geom_angle_publ_flag
C25 O2 C28 117.89(11) . . ?
C5 N1 C8 108.53(10) . . ?
C5 N1 C14 118.72(11) . . ?
C14 N1 C8 121.73(10) . . ?
C11 N2 C12 124.10(10) . . ?
C11 N2 C21 119.28(11) . . ?
C12 N2 C21 115.78(10) . . ?
C2 C1 H1 120.5 . . ?
C6 C1 H1 120.5 . . ?
C6 C1 C2 119.08(15) . . ?
C1 C2 H2 119.9 . . ?
C3 C2 C1 120.27(13) . . ?
C3 C2 H2 119.9 . . ?
C2 C3 H3 119.2 . . ?
C2 C3 C4 121.61(14) . . ?
C4 C3 H3 119.2 . . ?
C3 C4 H4 121.2 . . ?
C5 C4 C3 117.59(14) . . ?
C5 C4 H4 121.2 . . ?
N1 C5 C6 110.67(11) . . ?
C4 C5 N1 127.94(13) . . ?
C4 C5 C6 121.39(12) . . ?
C1 C6 C5 120.05(13) . . ?
C1 C6 C7 131.10(13) . . ?
C5 C6 C7 108.65(11) . . ?
C6 C7 H7 109.7 . . ?
C6 C7 C8 101.15(10) . . ?
C6 C7 C13 108.78(10) . . ?
C8 C7 H7 109.7 . . ?
C13 C7 H7 109.7 . . ?
C13 C7 C8 117.37(11) . . ?
N1 C8 C7 102.91(9) . . ?
N1 C8 C9 113.26(9) . . ?
N1 C8 C12 106.79(9) . . ?
C9 C8 C7 117.01(10) . . ?
C12 C8 C7 109.25(10) . . ?
C12 C8 C9 107.17(10) . . ?
C8 C9 H9 105.9 . . ?
C10 C9 C8 107.78(10) . . ?
C10 C9 H9 105.9 . . ?
C10 C9 C15 112.05(10) . . ?
C15 C9 C8 118.51(10) . . ?
C15 C9 H9 105.9 . . ?
C9 C10 H10A 107.9 . . ?
C9 C10 H10B 107.9 . . ?
H10A C10 H10B 107.2 . . ?
C11 C10 C9 117.62(11) . . ?
C11 C10 H10A 107.9 . . ?
C11 C10 H10B 107.9 . . ?
O1 C11 N2 122.19(12) . . ?
O1 C11 C10 119.99(12) . . ?
N2 C11 C10 117.81(11) . . ?
N2 C12 C8 115.38(10) . . ?
N2 C12 H12A 108.4 . . ?
N2 C12 H12B 108.4 . . ?
C8 C12 H12A 108.4 . . ?
C8 C12 H12B 108.4 . . ?
H12A C12 H12B 107.5 . . ?
C7 C13 H13A 109.5 . . ?
C7 C13 H13B 109.5 . . ?
C7 C13 H13C 109.5 . . ?
H13A C13 H13B 109.5 . . ?
H13A C13 H13C 109.5 . . ?
H13B C13 H13C 109.5 . . ?
N1 C14 H14A 109.5 . . ?
N1 C14 H14B 109.5 . . ?
N1 C14 H14C 109.5 . . ?
H14A C14 H14B 109.5 . . ?
H14A C14 H14C 109.5 . . ?
H14B C14 H14C 109.5 . . ?
C16 C15 C9 122.16(12) . . ?
C16 C15 C20 116.70(12) . . ?
C20 C15 C9 121.07(12) . . ?
C15 C16 H16 119.3 . . ?
C15 C16 C17 121.34(13) . . ?
C17 C16 H16 119.3 . . ?
C16 C17 H17 119.6 . . ?
C18 C17 C16 120.89(15) . . ?
C18 C17 H17 119.6 . . ?
C17 C18 H18 120.6 . . ?
C19 C18 C17 118.77(14) . . ?
C19 C18 H18 120.6 . . ?
C18 C19 H19 119.8 . . ?
C18 C19 C20 120.49(15) . . ?
C20 C19 H19 119.8 . . ?
C15 C20 H20 119.1 . . ?
C19 C20 C15 121.75(15) . . ?
C19 C20 H20 119.1 . . ?
N2 C21 H21A 108.7 . . ?
N2 C21 H21B 108.7 . . ?
N2 C21 C22 114.31(10) . . ?
H21A C21 H21B 107.6 . . ?
C22 C21 H21A 108.7 . . ?
C22 C21 H21B 108.7 . . ?
C23 C22 C21 119.89(11) . . ?
C23 C22 C27 118.18(11) . . ?
C27 C22 C21 121.86(11) . . ?
C22 C23 H23 119.2 . . ?
C22 C23 C24 121.57(12) . . ?
C24 C23 H23 119.2 . . ?
C23 C24 H24 120.3 . . ?
C25 C24 C23 119.33(12) . . ?
C25 C24 H24 120.3 . . ?
O2 C25 C24 124.47(12) . . ?
O2 C25 C26 115.74(11) . . ?
C24 C25 C26 119.77(11) . . ?
C25 C26 H26 119.9 . . ?
C27 C26 C25 120.18(12) . . ?
C27 C26 H26 119.9 . . ?
C22 C27 H27 119.5 . . ?
C26 C27 C22 120.96(12) . . ?
C26 C27 H27 119.5 . . ?
O2 C28 H28A 109.5 . . ?
O2 C28 H28B 109.5 . . ?
O2 C28 H28C 109.5 . . ?
H28A C28 H28B 109.5 . . ?
H28A C28 H28C 109.5 . . ?
H28B C28 H28C 109.5 . . ?

loop_
_geom_bond_atom_site_label_1
_geom_bond_atom_site_label_2
_geom_bond_distance
_geom_bond_site_symmetry_2
_geom_bond_publ_flag
O1 C11 1.2277(16) . ?
O2 C25 1.3706(15) . ?
O2 C28 1.4240(17) . ?
N1 C5 1.3907(16) . ?
N1 C8 1.4752(16) . ?
N1 C14 1.4585(17) . ?
N2 C11 1.3513(17) . ?
N2 C12 1.4571(16) . ?
N2 C21 1.4621(16) . ?
C1 H1 0.9500 . ?
C1 C2 1.398(2) . ?
C1 C6 1.3809(19) . ?
C2 H2 0.9500 . ?
C2 C3 1.378(3) . ?
C3 H3 0.9500 . ?
C3 C4 1.394(2) . ?
C4 H4 0.9500 . ?
C4 C5 1.3896(19) . ?
C5 C6 1.3986(19) . ?
C6 C7 1.5153(19) . ?
C7 H7 1.0000 . ?
C7 C8 1.5667(16) . ?
C7 C13 1.5328(19) . ?
C8 C9 1.5513(17) . ?
C8 C12 1.5440(17) . ?
C9 H9 1.0000 . ?
C9 C10 1.5287(18) . ?
C9 C15 1.5354(17) . ?
C10 H10A 0.9900 . ?
C10 H10B 0.9900 . ?
C10 C11 1.5075(18) . ?
C12 H12A 0.9900 . ?
C12 H12B 0.9900 . ?
C13 H13A 0.9800 . ?
C13 H13B 0.9800 . ?
C13 H13C 0.9800 . ?
C14 H14A 0.9800 . ?
C14 H14B 0.9800 . ?
C14 H14C 0.9800 . ?
C15 C16 1.387(2) . ?
C15 C20 1.392(2) . ?
C16 H16 0.9500 . ?
C16 C17 1.388(2) . ?
C17 H17 0.9500 . ?
C17 C18 1.377(2) . ?
C18 H18 0.9500 . ?
C18 C19 1.368(2) . ?
C19 H19 0.9500 . ?
C19 C20 1.390(2) . ?
C20 H20 0.9500 . ?
C21 H21A 0.9900 . ?
C21 H21B 0.9900 . ?
C21 C22 1.5147(17) . ?
C22 C23 1.3879(18) . ?
C22 C27 1.3912(18) . ?
C23 H23 0.9500 . ?
C23 C24 1.3901(18) . ?
C24 H24 0.9500 . ?
C24 C25 1.3861(19) . ?
C25 C26 1.3903(18) . ?
C26 H26 0.9500 . ?
C26 C27 1.3811(17) . ?
C27 H27 0.9500 . ?
C28 H28A 0.9800 . ?
C28 H28B 0.9800 . ?
C28 H28C 0.9800 . ?

loop_
_geom_torsion_atom_site_label_1
_geom_torsion_atom_site_label_2
_geom_torsion_atom_site_label_3
_geom_torsion_atom_site_label_4
_geom_torsion
_geom_torsion_site_symmetry_1
_geom_torsion_site_symmetry_2
_geom_torsion_site_symmetry_3
_geom_torsion_site_symmetry_4
_geom_torsion_publ_flag
O2 C25 C26 C27 179.56(12) . . . . ?
N1 C5 C6 C1 -179.56(11) . . . . ?
N1 C5 C6 C7 -4.10(14) . . . . ?
N1 C8 C9 C10 177.51(10) . . . . ?
N1 C8 C9 C15 -53.97(14) . . . . ?
N1 C8 C12 N2 -170.95(9) . . . . ?
N2 C21 C22 C23 -165.10(12) . . . . ?
N2 C21 C22 C27 17.86(18) . . . . ?
C1 C2 C3 C4 -1.1(2) . . . . ?
C1 C6 C7 C8 -165.56(13) . . . . ?
C1 C6 C7 C13 70.25(18) . . . . ?
C2 C1 C6 C5 0.4(2) . . . . ?
C2 C1 C6 C7 -173.89(13) . . . . ?
C2 C3 C4 C5 0.9(2) . . . . ?
C3 C4 C5 N1 178.72(12) . . . . ?
C3 C4 C5 C6 -0.15(19) . . . . ?
C4 C5 C6 C1 -0.51(19) . . . . ?
C4 C5 C6 C7 174.95(11) . . . . ?
C5 N1 C8 C7 26.51(12) . . . . ?
C5 N1 C8 C9 153.79(10) . . . . ?
C5 N1 C8 C12 -88.48(11) . . . . ?
C5 C6 C7 C8 19.65(13) . . . . ?
C5 C6 C7 C13 -104.54(12) . . . . ?
C6 C1 C2 C3 0.4(2) . . . . ?
C6 C7 C8 N1 -27.05(11) . . . . ?
C6 C7 C8 C9 -151.91(10) . . . . ?
C6 C7 C8 C12 86.15(11) . . . . ?
C7 C8 C9 C10 -63.01(13) . . . . ?
C7 C8 C9 C15 65.51(14) . . . . ?
C7 C8 C12 N2 78.40(12) . . . . ?
C8 N1 C5 C4 166.14(12) . . . . ?
C8 N1 C5 C6 -14.88(14) . . . . ?
C8 C9 C10 C11 -46.76(14) . . . . ?
C8 C9 C15 C16 53.19(16) . . . . ?
C8 C9 C15 C20 -129.95(14) . . . . ?
C9 C8 C12 N2 -49.28(13) . . . . ?
C9 C10 C11 O1 -163.48(11) . . . . ?
C9 C10 C11 N2 17.73(16) . . . . ?
C9 C15 C16 C17 179.81(12) . . . . ?
C9 C15 C20 C19 -178.80(14) . . . . ?
C10 C9 C15 C16 179.70(12) . . . . ?
C10 C9 C15 C20 -3.44(17) . . . . ?
C11 N2 C12 C8 21.12(16) . . . . ?
C11 N2 C21 C22 -109.37(13) . . . . ?
C12 N2 C11 O1 177.55(11) . . . . ?
C12 N2 C11 C10 -3.68(17) . . . . ?
C12 N2 C21 C22 80.75(14) . . . . ?
C12 C8 C9 C10 60.01(12) . . . . ?
C12 C8 C9 C15 -171.47(10) . . . . ?
C13 C7 C8 N1 91.08(12) . . . . ?
C13 C7 C8 C9 -33.78(16) . . . . ?
C13 C7 C8 C12 -155.72(11) . . . . ?
C14 N1 C5 C4 21.43(19) . . . . ?
C14 N1 C5 C6 -159.60(11) . . . . ?
C14 N1 C8 C7 169.96(11) . . . . ?
C14 N1 C8 C9 -62.77(15) . . . . ?
C14 N1 C8 C12 54.96(14) . . . . ?
C15 C9 C10 C11 -178.88(10) . . . . ?
C15 C16 C17 C18 -1.7(2) . . . . ?
C16 C15 C20 C19 -1.8(2) . . . . ?
C16 C17 C18 C19 -0.7(2) . . . . ?
C17 C18 C19 C20 1.7(3) . . . . ?
C18 C19 C20 C15 -0.5(3) . . . . ?
C20 C15 C16 C17 2.8(2) . . . . ?
C21 N2 C11 O1 8.56(18) . . . . ?
C21 N2 C11 C10 -172.68(10) . . . . ?
C21 N2 C12 C8 -169.54(10) . . . . ?
C21 C22 C23 C24 -176.48(13) . . . . ?
C21 C22 C27 C26 176.96(12) . . . . ?
C22 C23 C24 C25 -0.4(2) . . . . ?
C23 C22 C27 C26 -0.13(19) . . . . ?
C23 C24 C25 O2 -178.89(13) . . . . ?
C23 C24 C25 C26 -0.5(2) . . . . ?
C24 C25 C26 C27 1.0(2) . . . . ?
C25 C26 C27 C22 -0.7(2) . . . . ?
C27 C22 C23 C24 0.7(2) . . . . ?
C28 O2 C25 C24 -10.0(2) . . . . ?
C28 O2 C25 C26 171.59(13) . . . . ?
